data_4514975
loop_
_publ_author_name
'Azizpoor Fard, Mahmood'
'Behnia, Ava'
'Puddephatt, Richard J.'

_publ_section_title
;
 Models for Cooperative Catalysis: Oxidative Addition Reactions of
 Dimethylplatinum(II) Complexes with Ligands Having Both NH and OH
 Functionality.
;
_journal_issue 1
_journal_name_full 'ACS omega'
_journal_page_first 257
_journal_page_last 268
_journal_paper_doi 10.1021/acsomega.8b03089
_journal_volume 4
_journal_year 2019
_chemical_formula_sum 'C16 H26 N2 O5 Pt'
_chemical_formula_weight 521.48
_space_group_crystal_system monoclinic
_space_group_IT_number 14
_space_group_name_Hall '-P 2ybc'
_space_group_name_H-M_alt 'P 1 21/c 1'
_symmetry_space_group_name_Hall '-P 2ybc'
_symmetry_space_group_name_H-M 'P 1 21/c 1'
_atom_sites_solution_hydrogens geom
_atom_sites_solution_primary dual
_atom_sites_solution_secondary difmap
_audit_creation_method SHELXL-2016/6
_cell_angle_alpha 90
_cell_angle_beta 91.804(19)
_cell_angle_gamma 90
_cell_formula_units_Z 4
_cell_length_a 10.420(4)
_cell_length_b 7.367(3)
_cell_length_c 23.668(6)
_cell_measurement_reflns_used 9947
_cell_measurement_temperature 110
_cell_measurement_theta_max 33.63
_cell_measurement_theta_min 2.56
_cell_volume 1816.0(11)
_computing_cell_refinement SAINT
_computing_data_collection Apex2
_computing_data_reduction SAINT
_computing_molecular_graphics NRCVAX
_computing_publication_material cif2tables.py
_computing_structure_refinement SHELXL
_computing_structure_solution SHELXT
_diffrn_ambient_temperature 110
_diffrn_detector 'CCD plate'
_diffrn_detector_type 'Bruker Apex2'
_diffrn_measured_fraction_theta_full 0.998
_diffrn_measured_fraction_theta_max 0.996
_diffrn_measurement_device '\k-geometry diffractometer'
_diffrn_measurement_device_type 'Bruker Kappa Axis Apex2'
_diffrn_measurement_method 'phi and omega scans'
_diffrn_radiation_type MoK\a
_diffrn_radiation_wavelength 0.71073
_diffrn_reflns_av_R_equivalents 0.0616
_diffrn_reflns_av_unetI/netI 0.0474
_diffrn_reflns_Laue_measured_fraction_full 0.998
_diffrn_reflns_Laue_measured_fraction_max 0.996
_diffrn_reflns_limit_h_max 16
_diffrn_reflns_limit_h_min -15
_diffrn_reflns_limit_k_max 11
_diffrn_reflns_limit_k_min -11
_diffrn_reflns_limit_l_max 37
_diffrn_reflns_limit_l_min -37
_diffrn_reflns_number 54358
_diffrn_reflns_point_group_measured_fraction_full 0.998
_diffrn_reflns_point_group_measured_fraction_max 0.996
_diffrn_reflns_theta_full 25.242
_diffrn_reflns_theta_max 34.274
_diffrn_reflns_theta_min 3.258
_diffrn_source 'sealed tube'
_exptl_absorpt_coefficient_mu 7.755
_exptl_absorpt_correction_T_max 0.7467
_exptl_absorpt_correction_T_min 0.588
_exptl_absorpt_correction_type multi-scan
_exptl_absorpt_process_details SADABS
_exptl_crystal_colour red
_exptl_crystal_density_diffrn 1.908
_exptl_crystal_description block
_exptl_crystal_F_000 1016
_exptl_crystal_size_max 0.156
_exptl_crystal_size_mid 0.093
_exptl_crystal_size_min 0.082
_refine_diff_density_max 1.849
_refine_diff_density_min -1.555
_refine_diff_density_rms 0.191
_refine_ls_extinction_method none
_refine_ls_goodness_of_fit_ref 1.002
_refine_ls_hydrogen_treatment mixed
_refine_ls_matrix_type full
_refine_ls_number_parameters 228
_refine_ls_number_reflns 7549
_refine_ls_number_restraints 0
_refine_ls_restrained_S_all 1.002
_refine_ls_R_factor_all 0.0526
_refine_ls_R_factor_gt 0.0325
_refine_ls_shift/su_max 0.005
_refine_ls_shift/su_mean 0.000
_refine_ls_structure_factor_coef Fsqd
_refine_ls_weighting_details 'w=1/[\s^2^(Fo^2^)+(0.0191P)^2^+4.0235P] where P=(Fo^2^+2Fc^2^)/3'
_refine_ls_weighting_scheme calc
_refine_ls_wR_factor_gt 0.0576
_refine_ls_wR_factor_ref 0.0633
_reflns_Friedel_coverage 0.000
_reflns_number_gt 5786
_reflns_number_total 7549
_reflns_threshold_expression 'I > 2\s(I)'
_cod_data_source_file ao8b03089_si_002.cif
_cod_data_source_block Complex_14
_cod_original_cell_volume 1815.8(11)
_cod_database_code 4514975
_shelx_shelxl_version_number 2016/6
_shelx_space_group_comment
;
The symmetry employed for this shelxl refinement is uniquely defined
by the following loop, which should always be used as a source of
symmetry information in preference to the above space-group names.
They are only intended as comments.
;
_shelx_estimated_absorpt_t_min 0.378
_shelx_estimated_absorpt_t_max 0.569

loop_
_space_group_symop_operation_xyz
'x, y, z'
'-x, y+1/2, -z+1/2'
'-x, -y, -z'
'x, -y-1/2, z-1/2'

loop_
_atom_site_label
_atom_site_type_symbol
_atom_site_fract_x
_atom_site_fract_y
_atom_site_fract_z
_atom_site_U_iso_or_equiv
_atom_site_adp_type
_atom_site_occupancy
_atom_site_site_symmetry_order
_atom_site_calc_flag
_atom_site_refinement_flags_posn
_atom_site_refinement_flags_adp
Pt1 Pt 0.21003(2) 0.41258(2) 0.87143(2) 0.01606(4) Uani 1 1 d . .
O1 O 0.2126(2) 0.1507(3) 0.84624(11) 0.0223(5) Uani 1 1 d . .
H1 H 0.153114 0.093727 0.861555 0.033 Uiso 1 1 calc R U
O2 O 0.2059(2) 0.6756(3) 0.89308(10) 0.0198(5) Uani 1 1 d . .
H2 H 0.278375 0.722082 0.888396 0.030 Uiso 1 1 calc R U
O3 O 0.5972(2) 0.4512(4) 0.63251(11) 0.0252(6) Uani 1 1 d . .
H3 H 0.659072 0.516249 0.643784 0.038 Uiso 1 1 calc R U
N1 N 0.0040(2) 0.4174(4) 0.85445(11) 0.0178(5) Uani 1 1 d . .
N2 N 0.1924(3) 0.4787(4) 0.78032(11) 0.0185(5) Uani 1 1 d . .
C1 C 0.2014(4) 0.3439(6) 0.95448(14) 0.0269(8) Uani 1 1 d . .
H1C H 0.174440 0.216946 0.957670 0.040 Uiso 1 1 calc R U
H1D H 0.139393 0.422330 0.972922 0.040 Uiso 1 1 calc R U
H1E H 0.286352 0.359230 0.972846 0.040 Uiso 1 1 calc R U
C2 C 0.4049(3) 0.4062(5) 0.88367(15) 0.0231(7) Uani 1 1 d . .
H2C H 0.428250 0.308769 0.910242 0.035 Uiso 1 1 calc R U
H2D H 0.434573 0.522830 0.899143 0.035 Uiso 1 1 calc R U
H2E H 0.445406 0.384015 0.847500 0.035 Uiso 1 1 calc R U
C3 C -0.0891(3) 0.3888(5) 0.89111(15) 0.0239(7) Uani 1 1 d . .
H3A H -0.066036 0.368721 0.929757 0.029 Uiso 1 1 calc R U
C4 C -0.2179(3) 0.3873(5) 0.87470(16) 0.0272(8) Uani 1 1 d . .
H4 H -0.281514 0.365947 0.901809 0.033 Uiso 1 1 calc R U
C5 C -0.2534(3) 0.4171(5) 0.81889(16) 0.0253(7) Uani 1 1 d . .
H5 H -0.341327 0.416924 0.807031 0.030 Uiso 1 1 calc R U
C6 C -0.1575(3) 0.4474(5) 0.78015(15) 0.0239(7) Uani 1 1 d . .
H6 H -0.178841 0.468056 0.741358 0.029 Uiso 1 1 calc R U
C7 C -0.0302(3) 0.4468(4) 0.79951(14) 0.0186(6) Uani 1 1 d . .
C8 C 0.0748(3) 0.4736(5) 0.76123(14) 0.0205(7) Uani 1 1 d . .
H8 H 0.056832 0.487423 0.721869 0.025 Uiso 1 1 calc R U
C9 C 0.2934(3) 0.4816(5) 0.74089(13) 0.0162(6) Uani 1 1 d . .
C10 C 0.2836(3) 0.3822(4) 0.69062(14) 0.0184(6) Uani 1 1 d . .
H10 H 0.206630 0.318405 0.681199 0.022 Uiso 1 1 calc R U
C11 C 0.3850(3) 0.3762(5) 0.65466(14) 0.0203(7) Uani 1 1 d . .
H11 H 0.377574 0.307999 0.620657 0.024 Uiso 1 1 calc R U
C12 C 0.4991(3) 0.4700(5) 0.66787(14) 0.0193(6) Uani 1 1 d . .
C13 C 0.5076(3) 0.5719(5) 0.71747(14) 0.0198(6) Uani 1 1 d . .
H13 H 0.583435 0.639015 0.726435 0.024 Uiso 1 1 calc R U
C14 C 0.4055(3) 0.5756(5) 0.75385(13) 0.0191(6) Uani 1 1 d . .
H14 H 0.412770 0.643403 0.787951 0.023 Uiso 1 1 calc R U
O2S O 0.2349(3) -0.2102(5) 1.00342(13) 0.0481(9) Uani 1 1 d . .
H2S H 0.223593 -0.258384 0.971480 0.049(15) Uiso 1 1 calc R .
C2S C 0.3588(5) -0.1325(7) 1.00743(19) 0.0438(11) Uani 1 1 d . .
H2SA H 0.363564 -0.030065 0.981175 0.066 Uiso 1 1 calc R U
H2SB H 0.422842 -0.223986 0.997761 0.066 Uiso 1 1 calc R U
H2SC H 0.376083 -0.089738 1.046130 0.066 Uiso 1 1 calc R U
O1S O 0.0138(2) -0.0995(4) 0.87199(11) 0.0277(6) Uani 1 1 d . .
H1S H 0.078232 -0.167488 0.875847 0.036(13) Uiso 1 1 calc R .
C1S C -0.0566(4) -0.1008(6) 0.92302(17) 0.0349(9) Uani 1 1 d . .
H1SA H -0.118447 -0.000478 0.922253 0.052 Uiso 1 1 calc R U
H1SB H 0.002962 -0.086467 0.955582 0.052 Uiso 1 1 calc R U
H1SC H -0.102579 -0.216239 0.926125 0.052 Uiso 1 1 calc R U

loop_
_atom_site_aniso_label
_atom_site_aniso_U_11
_atom_site_aniso_U_22
_atom_site_aniso_U_33
_atom_site_aniso_U_23
_atom_site_aniso_U_13
_atom_site_aniso_U_12
Pt1 0.01317(5) 0.02016(6) 0.01494(5) 0.00031(5) 0.00202(4) 0.00172(5)
O1 0.0184(11) 0.0230(12) 0.0258(12) -0.0019(10) 0.0074(10) 0.0002(10)
O2 0.0196(11) 0.0163(11) 0.0237(11) 0.0000(9) 0.0036(9) -0.0007(9)
O3 0.0184(11) 0.0289(14) 0.0289(13) -0.0052(11) 0.0112(10) -0.0053(10)
N1 0.0145(11) 0.0216(13) 0.0174(12) 0.0012(11) 0.0029(9) 0.0028(11)
N2 0.0164(12) 0.0231(14) 0.0163(12) 0.0011(11) 0.0032(10) -0.0007(11)
C1 0.0270(18) 0.036(2) 0.0179(16) 0.0037(15) 0.0024(14) 0.0030(16)
C2 0.0144(13) 0.0309(18) 0.0240(16) 0.0024(15) 0.0003(12) -0.0010(15)
C3 0.0163(14) 0.031(2) 0.0247(16) 0.0045(14) 0.0036(12) 0.0004(14)
C4 0.0169(15) 0.034(2) 0.0310(18) 0.0069(16) 0.0071(13) -0.0008(15)
C5 0.0164(14) 0.0249(17) 0.0347(18) 0.0002(16) 0.0004(13) 0.0001(15)
C6 0.0179(15) 0.0290(19) 0.0246(16) -0.0003(14) -0.0017(13) 0.0015(14)
C7 0.0179(14) 0.0197(16) 0.0183(14) 0.0013(12) 0.0019(12) 0.0013(12)
C8 0.0154(14) 0.0277(17) 0.0184(15) 0.0025(13) 0.0011(12) 0.0039(13)
C9 0.0151(14) 0.0188(15) 0.0148(13) 0.0020(12) 0.0027(11) -0.0008(12)
C10 0.0158(14) 0.0183(16) 0.0211(15) -0.0013(12) 0.0010(12) -0.0028(12)
C11 0.0209(15) 0.0222(17) 0.0180(14) -0.0014(12) 0.0032(12) -0.0023(13)
C12 0.0138(14) 0.0209(16) 0.0235(16) 0.0025(13) 0.0042(12) 0.0003(12)
C13 0.0167(14) 0.0218(16) 0.0210(15) 0.0035(13) 0.0028(11) -0.0042(13)
C14 0.0197(14) 0.0221(16) 0.0154(13) -0.0002(13) -0.0003(11) -0.0005(14)
O2S 0.0492(19) 0.068(3) 0.0273(15) -0.0124(16) 0.0057(14) -0.0121(18)
C2S 0.045(3) 0.056(3) 0.029(2) -0.003(2) -0.0062(19) -0.007(2)
O1S 0.0225(12) 0.0318(15) 0.0290(13) 0.0034(12) 0.0027(10) 0.0053(12)
C1S 0.0280(19) 0.046(3) 0.032(2) -0.0062(19) 0.0066(16) 0.0041(19)

loop_
_atom_type_symbol
_atom_type_description
_atom_type_scat_dispersion_real
_atom_type_scat_dispersion_imag
_atom_type_scat_source
C C 0.0033 0.0016 'International Tables Vol C Tables 4.2.6.8 and 6.1.1.4'
H H 0.0000 0.0000 'International Tables Vol C Tables 4.2.6.8 and 6.1.1.4'
N N 0.0061 0.0033 'International Tables Vol C Tables 4.2.6.8 and 6.1.1.4'
O O 0.0106 0.0060 'International Tables Vol C Tables 4.2.6.8 and 6.1.1.4'
Pt Pt -1.7033 8.3905 'International Tables Vol C Tables 4.2.6.8 and 6.1.1.4'

loop_
_geom_angle_atom_site_label_1
_geom_angle_atom_site_label_2
_geom_angle_atom_site_label_3
_geom_angle
O2 Pt1 O1 177.61(10)
O2 Pt1 C1 89.51(14)
O1 Pt1 C1 92.81(14)
O2 Pt1 C2 90.88(13)
O1 Pt1 C2 89.87(13)
C1 Pt1 C2 86.04(15)
O2 Pt1 N1 90.13(10)
O1 Pt1 N1 89.03(11)
C1 Pt1 N1 96.29(13)
C2 Pt1 N1 177.47(12)
O2 Pt1 N2 91.98(10)
O1 Pt1 N2 85.64(11)
C1 Pt1 N2 172.52(13)
C2 Pt1 N2 101.25(12)
N1 Pt1 N2 76.39(10)
Pt1 O1 H1 109.5
Pt1 O2 H2 109.5
C12 O3 H3 109.5
C3 N1 C7 118.2(3)
C3 N1 Pt1 127.6(2)
C7 N1 Pt1 114.2(2)
C8 N2 C9 118.8(3)
C8 N2 Pt1 112.5(2)
C9 N2 Pt1 126.8(2)
Pt1 C1 H1C 109.5
Pt1 C1 H1D 109.5
H1C C1 H1D 109.5
Pt1 C1 H1E 109.5
H1C C1 H1E 109.5
H1D C1 H1E 109.5
Pt1 C2 H2C 109.5
Pt1 C2 H2D 109.5
H2C C2 H2D 109.5
Pt1 C2 H2E 109.5
H2C C2 H2E 109.5
H2D C2 H2E 109.5
N1 C3 C4 122.4(3)
N1 C3 H3A 118.8
C4 C3 H3A 118.8
C5 C4 C3 119.7(3)
C5 C4 H4 120.1
C3 C4 H4 120.1
C4 C5 C6 118.7(3)
C4 C5 H5 120.7
C6 C5 H5 120.7
C7 C6 C5 118.6(3)
C7 C6 H6 120.7
C5 C6 H6 120.7
N1 C7 C6 122.5(3)
N1 C7 C8 116.0(3)
C6 C7 C8 121.5(3)
N2 C8 C7 120.6(3)
N2 C8 H8 119.7
C7 C8 H8 119.7
C14 C9 C10 119.3(3)
C14 C9 N2 119.8(3)
C10 C9 N2 120.8(3)
C11 C10 C9 120.4(3)
C11 C10 H10 119.8
C9 C10 H10 119.8
C10 C11 C12 120.5(3)
C10 C11 H11 119.7
C12 C11 H11 119.7
O3 C12 C13 123.3(3)
O3 C12 C11 117.7(3)
C13 C12 C11 119.0(3)
C14 C13 C12 120.2(3)
C14 C13 H13 119.9
C12 C13 H13 119.9
C9 C14 C13 120.7(3)
C9 C14 H14 119.7
C13 C14 H14 119.7
C2S O2S H2S 109.5
O2S C2S H2SA 109.5
O2S C2S H2SB 109.5
H2SA C2S H2SB 109.5
O2S C2S H2SC 109.5
H2SA C2S H2SC 109.5
H2SB C2S H2SC 109.5
C1S O1S H1S 109.5
O1S C1S H1SA 109.5
O1S C1S H1SB 109.5
H1SA C1S H1SB 109.5
O1S C1S H1SC 109.5
H1SA C1S H1SC 109.5
H1SB C1S H1SC 109.5

loop_
_geom_bond_atom_site_label_1
_geom_bond_atom_site_label_2
_geom_bond_distance
Pt1 O2 2.005(2)
Pt1 O1 2.019(3)
Pt1 C1 2.034(3)
Pt1 C2 2.043(3)
Pt1 N1 2.171(3)
Pt1 N2 2.212(3)
O1 H1 0.8400
O2 H2 0.8400
O3 C12 1.348(4)
O3 H3 0.8400
N1 C3 1.339(4)
N1 C7 1.355(4)
N2 C8 1.292(4)
N2 C9 1.429(4)
C1 H1C 0.9800
C1 H1D 0.9800
C1 H1E 0.9800
C2 H2C 0.9800
C2 H2D 0.9800
C2 H2E 0.9800
C3 C4 1.386(5)
C3 H3A 0.9500
C4 C5 1.378(5)
C4 H4 0.9500
C5 C6 1.395(5)
C5 H5 0.9500
C6 C7 1.390(5)
C6 H6 0.9500
C7 C8 1.456(4)
C8 H8 0.9500
C9 C14 1.385(5)
C9 C10 1.398(4)
C10 C11 1.379(4)
C10 H10 0.9500
C11 C12 1.402(5)
C11 H11 0.9500
C12 C13 1.394(5)
C13 C14 1.390(4)
C13 H13 0.9500
C14 H14 0.9500
O2S C2S 1.413(5)
O2S H2S 0.8400
C2S H2SA 0.9800
C2S H2SB 0.9800
C2S H2SC 0.9800
O1S C1S 1.433(4)
O1S H1S 0.8400
C1S H1SA 0.9800
C1S H1SB 0.9800
C1S H1SC 0.9800

loop_
_geom_torsion_atom_site_label_1
_geom_torsion_atom_site_label_2
_geom_torsion_atom_site_label_3
_geom_torsion_atom_site_label_4
_geom_torsion
C7 N1 C3 C4 0.4(5)
Pt1 N1 C3 C4 -177.0(3)
N1 C3 C4 C5 -0.3(6)
C3 C4 C5 C6 0.2(6)
C4 C5 C6 C7 -0.2(6)
C3 N1 C7 C6 -0.3(5)
Pt1 N1 C7 C6 177.4(3)
C3 N1 C7 C8 -178.8(3)
Pt1 N1 C7 C8 -1.1(4)
C5 C6 C7 N1 0.2(5)
C5 C6 C7 C8 178.6(3)
C9 N2 C8 C7 172.0(3)
Pt1 N2 C8 C7 6.5(4)
N1 C7 C8 N2 -3.8(5)
C6 C7 C8 N2 177.7(3)
C8 N2 C9 C14 146.8(3)
Pt1 N2 C9 C14 -49.9(4)
C8 N2 C9 C10 -36.8(5)
Pt1 N2 C9 C10 126.5(3)
C14 C9 C10 C11 0.7(5)
N2 C9 C10 C11 -175.7(3)
C9 C10 C11 C12 -0.2(5)
C10 C11 C12 O3 176.6(3)
C10 C11 C12 C13 -1.1(5)
O3 C12 C13 C14 -175.7(3)
C11 C12 C13 C14 1.8(5)
C10 C9 C14 C13 0.0(5)
N2 C9 C14 C13 176.4(3)
C12 C13 C14 C9 -1.3(5)
